data_7010040
loop_
_publ_author_name
'Zhu, Hai-Liang'
'Tong, Ye-Xiang'
'Chen, Xiao-Ming'

_publ_section_title
;
 Influence of ligand backbones and counter ions on structures of
 helical silver(I) complexes with di-Schiff bases derived from
 phthalaldehydes and diamine
;
_journal_issue 22
_journal_name_full 'Journal of the Chemical Society, Dalton Transactions'
_journal_page_first 4182
_journal_paper_doi 10.1039/b005228k
_journal_year 2000
_chemical_formula_sum 'C8 H13 Ag N3 O4'
_chemical_formula_weight 323.08
_chemical_name_systematic
; 
 ? 
;
_space_group_IT_number 14
_symmetry_cell_setting monoclinic
_symmetry_space_group_name_Hall '-P 2yn'
_symmetry_space_group_name_H-M 'P 1 21/n 1'
_atom_sites_solution_hydrogens geom
_atom_sites_solution_primary direct
_atom_sites_solution_secondary difmap
_audit_creation_method SHELXL-97
_cell_angle_alpha 90.00
_cell_angle_beta 90.75(2)
_cell_angle_gamma 90.00
_cell_formula_units_Z 4
_cell_length_a 5.9580(10)
_cell_length_b 13.909(4)
_cell_length_c 14.576(7)
_cell_measurement_reflns_used 25
_cell_measurement_temperature 293(2)
_cell_measurement_theta_max 14
_cell_measurement_theta_min 6
_cell_volume 1207.8(7)
_computing_cell_refinement 'SHELXTL-Plus (Sheldrick, 1990)'
_computing_data_collection 'SHELXTL-Plus (Sheldrick, 1990)'
_computing_data_reduction 'SHELXL-97 (Sheldrick, 1997)'
_computing_molecular_graphics 'SHELXTL Version 5 (Sheldrick, 1997)'
_computing_publication_material 'SHELXL-97 (Sheldrick, 1997)'
_computing_structure_refinement 'SHELXL-97 (Sheldrick, 1997)'
_computing_structure_solution 'SHELXS-97 (Sheldrick, 1990)'
_diffrn_ambient_temperature 293(2)
_diffrn_measured_fraction_theta_full 0.956
_diffrn_measured_fraction_theta_max 0.956
_diffrn_measurement_device_type 'Siemens R3m'
_diffrn_measurement_method \w
_diffrn_radiation_monochromator graphite
_diffrn_radiation_source 'fine-focus sealed tube'
_diffrn_radiation_type MoK\a
_diffrn_radiation_wavelength 0.71073
_diffrn_reflns_av_R_equivalents 0.0778
_diffrn_reflns_av_sigmaI/netI 0.0770
_diffrn_reflns_limit_h_max 7
_diffrn_reflns_limit_h_min 0
_diffrn_reflns_limit_k_max 16
_diffrn_reflns_limit_k_min -16
_diffrn_reflns_limit_l_max 17
_diffrn_reflns_limit_l_min -17
_diffrn_reflns_number 2633
_diffrn_reflns_theta_full 24.99
_diffrn_reflns_theta_max 24.99
_diffrn_reflns_theta_min 2.02
_diffrn_standards_decay_% 1.7
_diffrn_standards_interval_count 200
_diffrn_standards_number 2
_exptl_absorpt_coefficient_mu 1.672
_exptl_absorpt_correction_T_max 0.596
_exptl_absorpt_correction_T_min 0.512
_exptl_absorpt_correction_type 'semi-empirical based on psi-scan'
_exptl_crystal_colour colorless
_exptl_crystal_density_diffrn 1.777
_exptl_crystal_density_method 'not measured'
_exptl_crystal_description prism
_exptl_crystal_F_000 644
_exptl_crystal_size_max 0.43
_exptl_crystal_size_mid 0.32
_exptl_crystal_size_min 0.30
_refine_diff_density_max 0.929
_refine_diff_density_min -1.044
_refine_diff_density_rms 0.132
_refine_ls_extinction_expression Fc^*^=kFc[1+0.001xFc^2^\l^3^/sin(2\q)]^-1/4^
_refine_ls_extinction_method SHELXL
_refine_ls_goodness_of_fit_ref 1.021
_refine_ls_hydrogen_treatment mixed
_refine_ls_matrix_type full
_refine_ls_number_parameters 158
_refine_ls_number_reflns 2108
_refine_ls_number_restraints 84
_refine_ls_restrained_S_all 1.041
_refine_ls_R_factor_all 0.1270
_refine_ls_R_factor_gt 0.0728
_refine_ls_shift/su_max 0.048
_refine_ls_shift/su_mean 0.004
_refine_ls_structure_factor_coef Fsqd
_refine_ls_weighting_details 'w=1/[\s^2^(Fo^2^)+(0.1063P)^2^+0.0000P] where P=(Fo^2^+2Fc^2^)/3'
_refine_ls_weighting_scheme calc
_refine_ls_wR_factor_gt 0.1713
_refine_ls_wR_factor_ref 0.1981
_reflns_number_gt 1261
_reflns_number_total 2108
_reflns_threshold_expression >2sigma(I)
_cod_data_source_file b005228k.txt
_cod_data_source_block complex5
_cod_depositor_comments
;
The following automatic conversions were performed:

'_refine_ls_weighting_scheme' value 'calc
w=1/[\s^2^(Fo^2^)+(0.1063P)^2^+0.0000P] where P=(Fo^2^+2Fc^2^)/3' was
changed to 'calc'. New tag '_refine_ls_weighting_details' was
created. The value of the new tag was set to
'w=1/[\s^2^(Fo^2^)+(0.1063P)^2^+0.0000P] where P=(Fo^2^+2Fc^2^)/3'.

Automatic conversion script
Id: cif_fix_values 3143 2015-03-26 13:38:13Z robertas 
;
_cod_original_sg_symbol_H-M P2(1)/n
_cod_database_code 7010040

loop_
_symmetry_equiv_pos_as_xyz
'x, y, z'
'-x+1/2, y+1/2, -z+1/2'
'-x, -y, -z'
'x-1/2, -y-1/2, z-1/2'

loop_
_atom_site_label
_atom_site_type_symbol
_atom_site_fract_x
_atom_site_fract_y
_atom_site_fract_z
_atom_site_U_iso_or_equiv
_atom_site_adp_type
_atom_site_occupancy
_atom_site_calc_flag
_atom_site_refinement_flags
_atom_site_disorder_assembly
_atom_site_disorder_group
Ag1 Ag 0.12014(10) 0.21819(5) 0.22101(5) 0.0683(2) Uani 1 d . . .
N1 N 0.4474(12) 0.2905(5) 0.2154(6) 0.071(2) Uani 1 d . . .
H1C H 0.5129 0.2735 0.1625 0.120 Uiso 1 d R . .
N2 N 0.8139(10) 0.1356(5) 0.2118(4) 0.0544(18) Uani 1 d . . .
O1 O 0.0287(15) 0.3969(7) 0.1692(9) 0.171(5) Uani 1 d U . .
H1 H -0.0053 0.4260 0.2183 0.120 Uiso 1 d R . .
C1 C 0.255(3) 0.4283(11) 0.1481(12) 0.159(7) Uani 1 d U . .
H1A H 0.2620 0.4962 0.1370 0.120 Uiso 1 d R . .
H1B H 0.2972 0.3947 0.0934 0.120 Uiso 1 d R . .
C2 C 0.412(2) 0.3988(8) 0.2090(12) 0.125(5) Uani 1 d U . .
H2A H 0.5535 0.4311 0.2047 0.120 Uiso 1 d R . .
H2B H 0.3424 0.4185 0.2651 0.120 Uiso 1 d R . .
C3 C 0.6015(14) 0.2595(8) 0.2925(7) 0.079(3) Uani 1 d U . .
H3A H 0.5280 0.2715 0.3496 0.120 Uiso 1 d R . .
H3B H 0.7358 0.2976 0.2914 0.120 Uiso 1 d R . .
C4 C 0.6609(14) 0.1572(7) 0.2892(7) 0.075(3) Uani 1 d . . .
H4A H 0.7307 0.1379 0.3460 0.120 Uiso 1 d R . .
H4B H 0.5257 0.1203 0.2816 0.120 Uiso 1 d R . .
C5 C 0.7489(13) 0.0750(6) 0.1516(5) 0.058(2) Uani 1 d . . .
H5A H 0.6007 0.0490 0.1582 0.120 Uiso 1 d R . .
C6 C 0.8777(12) 0.0404(5) 0.0731(6) 0.052(2) Uani 1 d . . .
C7 C 0.8098(14) -0.0459(6) 0.0313(5) 0.058(2) Uani 1 d . . .
H7A H 0.6739 -0.0763 0.0508 0.120 Uiso 1 d R . .
C8 C 0.9340(14) -0.0853(6) -0.0386(6) 0.066(2) Uani 1 d . . .
H8A H 0.8905 -0.1465 -0.0637 0.120 Uiso 1 d R . .
N3 N 0.650(3) 0.2697(5) -0.0556(6) 0.142(6) Uani 0.50 d PDU A 1
O2 O 0.613(4) 0.1930(5) -0.0989(8) 0.168(5) Uani 0.50 d PDU A 1
O3 O 0.644(3) 0.3486(5) -0.0988(7) 0.146(4) Uani 0.50 d PDU A 1
O4 O 0.702(3) 0.2695(9) 0.0279(6) 0.147(5) Uani 0.50 d PDU A 1
N3' N 0.5777(14) 0.2668(10) -0.0423(6) 0.142(6) Uani 0.50 d PDU B 2
O2' O 0.4221(15) 0.2616(13) -0.1022(7) 0.168(5) Uani 0.50 d PDU B 2
O3' O 0.7384(16) 0.3236(10) -0.0552(10) 0.146(4) Uani 0.50 d PDU B 2
O4' O 0.547(3) 0.2299(11) 0.0348(7) 0.147(5) Uani 0.50 d PDU B 2

loop_
_atom_site_aniso_label
_atom_site_aniso_U_11
_atom_site_aniso_U_22
_atom_site_aniso_U_33
_atom_site_aniso_U_23
_atom_site_aniso_U_13
_atom_site_aniso_U_12
Ag1 0.0497(3) 0.0764(4) 0.0787(5) -0.0226(4) 0.0031(3) -0.0097(3)
N1 0.058(4) 0.062(4) 0.094(5) -0.026(4) 0.019(4) -0.005(4)
N2 0.046(3) 0.068(4) 0.049(4) -0.010(3) 0.000(3) 0.003(3)
O1 0.113(6) 0.114(7) 0.289(13) 0.037(8) 0.059(7) 0.023(6)
C1 0.163(13) 0.091(9) 0.224(17) 0.004(11) 0.034(13) 0.022(10)
C2 0.115(9) 0.065(6) 0.195(14) 0.002(8) 0.027(9) -0.035(7)
C3 0.049(4) 0.110(7) 0.079(6) -0.034(6) 0.019(4) -0.020(5)
C4 0.044(4) 0.100(7) 0.081(6) -0.027(6) 0.002(4) -0.006(5)
C5 0.052(4) 0.078(5) 0.045(4) -0.005(4) -0.001(4) -0.001(4)
C6 0.048(4) 0.035(4) 0.072(5) -0.012(4) -0.001(4) 0.001(3)
C7 0.059(5) 0.061(5) 0.053(5) 0.000(4) 0.000(4) -0.016(4)
C8 0.065(5) 0.060(5) 0.072(6) -0.011(5) 0.001(5) -0.017(4)
N3 0.041(8) 0.195(11) 0.191(13) 0.043(10) -0.012(8) 0.042(8)
O2 0.161(7) 0.169(7) 0.174(7) 0.007(5) 0.009(5) -0.005(5)
O3 0.145(6) 0.143(6) 0.150(7) 0.004(5) 0.006(5) -0.016(5)
O4 0.148(7) 0.144(6) 0.150(7) 0.002(5) 0.016(5) 0.005(5)
N3' 0.041(8) 0.195(11) 0.191(13) 0.043(10) -0.012(8) 0.042(8)
O2' 0.161(7) 0.169(7) 0.174(7) 0.007(5) 0.009(5) -0.005(5)
O3' 0.145(6) 0.143(6) 0.150(7) 0.004(5) 0.006(5) -0.016(5)
O4' 0.148(7) 0.144(6) 0.150(7) 0.002(5) 0.016(5) 0.005(5)

loop_
_atom_type_symbol
_atom_type_description
_atom_type_scat_dispersion_real
_atom_type_scat_dispersion_imag
_atom_type_scat_source
C C 0.0033 0.0016 'International Tables Vol C Tables 4.2.6.8 and 6.1.1.4'
H H 0.0000 0.0000 'International Tables Vol C Tables 4.2.6.8 and 6.1.1.4'
N N 0.0061 0.0033 'International Tables Vol C Tables 4.2.6.8 and 6.1.1.4'
O O 0.0106 0.0060 'International Tables Vol C Tables 4.2.6.8 and 6.1.1.4'
Ag Ag -0.8971 1.1015 'International Tables Vol C Tables 4.2.6.8 and 6.1.1.4'

loop_
_geom_angle_atom_site_label_1
_geom_angle_atom_site_label_2
_geom_angle_atom_site_label_3
_geom_angle
_geom_angle_site_symmetry_1
_geom_angle_site_symmetry_3
_geom_angle_publ_flag
N2 Ag1 N1 172.5(3) 1_455 . ?
N2 Ag1 O1 108.1(3) 1_455 . ?
N1 Ag1 O1 74.9(3) . . ?
C3 N1 C2 114.3(9) . . ?
C3 N1 Ag1 112.0(5) . . ?
C2 N1 Ag1 109.3(6) . . ?
C5 N2 C4 118.1(7) . . ?
C5 N2 Ag1 130.1(5) . 1_655 ?
C4 N2 Ag1 111.8(5) . 1_655 ?
C1 O1 Ag1 98.9(7) . . ?
C2 C1 O1 114.0(14) . . ?
C1 C2 N1 115.9(12) . . ?
C4 C3 N1 113.4(8) . . ?
C3 C4 N2 111.8(8) . . ?
N2 C5 C6 126.6(7) . . ?
C8 C6 C7 117.3(7) 3_755 . ?
C8 C6 C5 124.8(7) 3_755 . ?
C7 C6 C5 117.9(7) . . ?
C8 C7 C6 120.4(8) . . ?
C7 C8 C6 122.2(8) . 3_755 ?
O4 N3 O2 121.7(8) . . ?
O4 N3 O3 119.4(8) . . ?
O2 N3 O3 118.8(8) . . ?
O4' N3' O3' 120.7(9) . . ?
O4' N3' O2' 118.8(8) . . ?
O3' N3' O2' 119.0(9) . . ?

loop_
_geom_bond_atom_site_label_1
_geom_bond_atom_site_label_2
_geom_bond_distance
_geom_bond_site_symmetry_2
_geom_bond_publ_flag
Ag1 N2 2.159(6) 1_455 ?
Ag1 N1 2.197(7) . ?
Ag1 O1 2.652(10) . ?
N1 C3 1.505(13) . ?
N1 C2 1.524(13) . ?
N2 C5 1.274(10) . ?
N2 C4 1.490(11) . ?
N2 Ag1 2.159(6) 1_655 ?
O1 C1 1.452(16) . ?
C1 C2 1.345(19) . ?
C3 C4 1.468(14) . ?
C5 C6 1.467(11) . ?
C6 C8 1.385(11) 3_755 ?
C6 C7 1.403(10) . ?
C7 C8 1.381(11) . ?
C8 C6 1.385(11) 3_755 ?
N3 O4 1.251(8) . ?
N3 O2 1.259(8) . ?
N3 O3 1.265(8) . ?
N3' O4' 1.251(8) . ?
N3' O3' 1.257(8) . ?
N3' O2' 1.267(8) . ?
